data_7054706
loop_
_publ_author_name
'Salinas-Castillo, Alfonso'
'Calahorro, Antonio Jes\'us'
'Briones Gil, David'
'Fairen-Jimenez, David'
'gandara, felipe'
'Mendicute-Fierro, Claudio'
'Seco, Jos\'e M'
'Perez-Mendoza, Manuel'
'Fern\'andez, Bel\'en'
'Rodriguez-Dieguez, Antonio'

_publ_section_title
;
 Adsorption and Luminescence Properties of First 2D-Cadmium MOF and
 Gismondine-Like Zinc Coordination Network Based on
 N-(2-tetrazolethyl)-4'-Glycine Linker
;
_journal_name_full 'New J. Chem.'
_journal_paper_doi 10.1039/C5NJ00011D
_journal_year 2015
_chemical_formula_sum 'C5 H7 N5 O2 Zn'
_chemical_formula_weight 234.53
_chemical_name_systematic
;
 ?
;
_space_group_IT_number 88
_symmetry_cell_setting tetragonal
_symmetry_space_group_name_Hall '-I 4ad'
_symmetry_space_group_name_H-M 'I 41/a :2'
_atom_sites_solution_hydrogens geom
_atom_sites_solution_primary direct
_atom_sites_solution_secondary difmap
_audit_creation_method SHELXL-97
_audit_update_record
;
2015-01-03 deposited with the CCDC.
2015-02-25 downloaded from the CCDC.
;
_cell_angle_alpha 90.00
_cell_angle_beta 90.00
_cell_angle_gamma 90.00
_cell_formula_units_Z 16
_cell_length_a 21.710(3)
_cell_length_b 21.710(3)
_cell_length_c 6.8793(11)
_cell_measurement_reflns_used 4853
_cell_measurement_temperature 273(2)
_cell_measurement_theta_max 27.75
_cell_measurement_theta_min 3.11
_cell_volume 3242.4(8)
_computing_cell_refinement 'Bruker smart'
_computing_data_collection 'Bruker smart'
_computing_data_reduction 'Bruker smart'
_computing_molecular_graphics 'Bruker SHELXTL'
_computing_publication_material 'SHELXL-97 (Sheldrick, 1997)'
_computing_structure_refinement 'SHELXL-97 (Sheldrick, 1997)'
_computing_structure_solution 'SHELXL-97 (Sheldrick, 1990)'
_diffrn_ambient_temperature 273(2)
_diffrn_measured_fraction_theta_full 0.968
_diffrn_measured_fraction_theta_max 0.968
_diffrn_measurement_device_type 'Bruker Axs APEX automatic diffractometer'
_diffrn_measurement_method 'phi and omega scans'
_diffrn_radiation_monochromator graphite
_diffrn_radiation_source 'fine-focus sealed tube'
_diffrn_radiation_type MoK\a
_diffrn_radiation_wavelength 0.71073
_diffrn_reflns_av_R_equivalents 0.0435
_diffrn_reflns_av_sigmaI/netI 0.0246
_diffrn_reflns_limit_h_max 28
_diffrn_reflns_limit_h_min -27
_diffrn_reflns_limit_k_max 28
_diffrn_reflns_limit_k_min -28
_diffrn_reflns_limit_l_max 9
_diffrn_reflns_limit_l_min -8
_diffrn_reflns_number 17580
_diffrn_reflns_theta_full 28.05
_diffrn_reflns_theta_max 28.05
_diffrn_reflns_theta_min 1.88
_exptl_absorpt_coefficient_mu 3.003
_exptl_absorpt_correction_T_max 0.746
_exptl_absorpt_correction_T_min 0.618
_exptl_absorpt_correction_type empirical
_exptl_absorpt_process_details 'Bruker SADABS (Bruker, 1999)'
_exptl_crystal_colour white
_exptl_crystal_density_diffrn 1.922
_exptl_crystal_density_method 'not measured'
_exptl_crystal_description prismatic
_exptl_crystal_F_000 1888
_exptl_crystal_size_max 0.28
_exptl_crystal_size_mid 0.24
_exptl_crystal_size_min 0.18
_refine_diff_density_max 1.310
_refine_diff_density_min -0.334
_refine_diff_density_rms 0.144
_refine_ls_extinction_method none
_refine_ls_goodness_of_fit_ref 1.069
_refine_ls_hydrogen_treatment mixed
_refine_ls_matrix_type full
_refine_ls_number_parameters 122
_refine_ls_number_reflns 1909
_refine_ls_number_restraints 0
_refine_ls_restrained_S_all 1.069
_refine_ls_R_factor_all 0.0480
_refine_ls_R_factor_gt 0.0381
_refine_ls_shift/su_max 0.001
_refine_ls_shift/su_mean 0.000
_refine_ls_structure_factor_coef Fsqd
_refine_ls_weighting_details 'calc w=1/[\s^2^(Fo^2^)+(0.0633P)^2^+3.8795P] where P=(Fo^2^+2Fc^2^)/3'
_refine_ls_weighting_scheme calc
_refine_ls_wR_factor_gt 0.0946
_refine_ls_wR_factor_ref 0.1001
_reflns_number_gt 1610
_reflns_number_total 1909
_reflns_threshold_expression >2sigma(I)
_cod_data_source_file c5nj00011d2.cif
_cod_data_source_block Compound2
_cod_depositor_comments
;
The following automatic conversions were performed:

'_symmetry_cell_setting' value 'Tetragonal' changed to 'tetragonal'
according to
/usr/data/users/saulius/crontab/automatic-downloads/rss-feeds/RSC/lib/dictionaries/cif_core.dic
dictionary named 'cif_core.dic' version 2.4.2 from 2011-04-26.

'_exptl_absorpt_correction_type' value 'Empirical' changed to
'empirical' according to
/usr/data/users/saulius/crontab/automatic-downloads/rss-feeds/RSC/lib/dictionaries/cif_core.dic
dictionary named 'cif_core.dic' version 2.4.2 from 2011-04-26.

Automatic conversion script
Id: cif_fix_values 3008 2015-01-20 13:52:24Z robertas 
;
_cod_original_cell_volume 3242.3(9)
_cod_original_sg_symbol_H-M I41/a
_cod_database_code 7054706

loop_
_symmetry_equiv_pos_as_xyz
'x, y, z'
'-x+1/2, -y, z+1/2'
'-y+3/4, x+1/4, z+1/4'
'y+3/4, -x+3/4, z+3/4'
'x+1/2, y+1/2, z+1/2'
'-x+1, -y+1/2, z+1'
'-y+5/4, x+3/4, z+3/4'
'y+5/4, -x+5/4, z+5/4'
'-x, -y, -z'
'x-1/2, y, -z-1/2'
'y-3/4, -x-1/4, -z-1/4'
'-y-3/4, x-3/4, -z-3/4'
'-x+1/2, -y+1/2, -z+1/2'
'x, y+1/2, -z'
'y-1/4, -x+1/4, -z+1/4'
'-y-1/4, x-1/4, -z-1/4'

loop_
_atom_site_label
_atom_site_type_symbol
_atom_site_fract_x
_atom_site_fract_y
_atom_site_fract_z
_atom_site_U_iso_or_equiv
_atom_site_adp_type
_atom_site_occupancy
_atom_site_symmetry_multiplicity
_atom_site_calc_flag
_atom_site_refinement_flags
Zn1 Zn 0.119151(14) 0.360398(14) 0.06177(5) 0.01521(14) Uani 1 1 d .
N4A N 0.31077(11) 0.36213(11) 0.1523(3) 0.0181(5) Uani 1 1 d .
N3A N 0.30795(12) 0.36671(13) -0.0450(4) 0.0241(6) Uani 1 1 d .
N2A N 0.25054(12) 0.36245(13) -0.0996(4) 0.0259(6) Uani 1 1 d .
N1A N 0.21459(11) 0.35583(12) 0.0589(3) 0.0206(5) Uani 1 1 d .
C5A C 0.25279(13) 0.35510(13) 0.2112(4) 0.0184(6) Uani 1 1 d .
C6A C 0.23417(13) 0.34844(15) 0.4200(4) 0.0221(6) Uani 1 1 d .
H6A1 H 0.2308 0.3891 0.4772 0.027 Uiso 1 1 calc R
H6A2 H 0.2664 0.3265 0.4889 0.027 Uiso 1 1 calc R
C7A C 0.17352(13) 0.31458(14) 0.4492(4) 0.0208(6) Uani 1 1 d .
H7A1 H 0.1757 0.2745 0.3873 0.025 Uiso 1 1 calc R
H7A2 H 0.1665 0.3082 0.5870 0.025 Uiso 1 1 calc R
N8A N 0.12108(10) 0.35022(11) 0.3652(4) 0.0163(5) Uani 1 1 d .
C9A C 0.06166(13) 0.32243(14) 0.4261(4) 0.0197(6) Uani 1 1 d .
H9A1 H 0.0542 0.3312 0.5624 0.024 Uiso 1 1 calc R
H9A2 H 0.0634 0.2781 0.4099 0.024 Uiso 1 1 calc R
C10A C 0.09874(12) 0.24023(13) -0.0538(4) 0.0162(5) Uani 1 1 d .
O12A O 0.12491(10) 0.22663(9) 0.1021(3) 0.0233(5) Uani 1 1 d .
O11A O 0.09108(9) 0.29394(9) -0.1143(3) 0.0208(4) Uani 1 1 d .
H8A H 0.1271(17) 0.3847(18) 0.412(5) 0.029(10) Uiso 1 1 d .

loop_
_atom_site_aniso_label
_atom_site_aniso_U_11
_atom_site_aniso_U_22
_atom_site_aniso_U_33
_atom_site_aniso_U_23
_atom_site_aniso_U_13
_atom_site_aniso_U_12
Zn1 0.0142(2) 0.0137(2) 0.0178(2) -0.00033(12) -0.00107(11) -0.00001(11)
N4A 0.0141(12) 0.0193(12) 0.0210(12) 0.0018(10) 0.0006(9) 0.0014(9)
N3A 0.0170(12) 0.0325(15) 0.0228(13) 0.0027(11) 0.0012(10) -0.0012(11)
N2A 0.0177(13) 0.0401(16) 0.0198(13) 0.0032(11) 0.0012(10) -0.0010(11)
N1A 0.0162(12) 0.0272(14) 0.0184(12) 0.0011(10) 0.0001(9) -0.0013(10)
C5A 0.0160(14) 0.0181(14) 0.0212(15) 0.0008(11) 0.0003(11) 0.0007(11)
C6A 0.0144(14) 0.0335(17) 0.0184(14) 0.0014(12) -0.0004(11) -0.0008(12)
C7A 0.0161(14) 0.0265(16) 0.0198(15) 0.0030(11) -0.0003(11) 0.0014(12)
N8A 0.0128(11) 0.0149(12) 0.0212(12) -0.0031(10) -0.0002(9) -0.0003(9)
C9A 0.0151(13) 0.0218(14) 0.0222(14) 0.0024(11) -0.0001(11) -0.0015(11)
C10A 0.0125(13) 0.0189(14) 0.0171(13) 0.0015(11) 0.0035(10) -0.0018(10)
O12A 0.0314(12) 0.0156(10) 0.0230(11) 0.0009(8) -0.0057(9) -0.0010(8)
O11A 0.0228(11) 0.0156(10) 0.0239(10) -0.0009(8) -0.0047(8) -0.0003(8)

loop_
_atom_type_symbol
_atom_type_description
_atom_type_scat_dispersion_real
_atom_type_scat_dispersion_imag
_atom_type_scat_source
C C 0.0033 0.0016 'International Tables Vol C Tables 4.2.6.8 and 6.1.1.4'
H H 0.0000 0.0000 'International Tables Vol C Tables 4.2.6.8 and 6.1.1.4'
N N 0.0061 0.0033 'International Tables Vol C Tables 4.2.6.8 and 6.1.1.4'
O O 0.0106 0.0060 'International Tables Vol C Tables 4.2.6.8 and 6.1.1.4'
Zn Zn 0.2839 1.4301 'International Tables Vol C Tables 4.2.6.8 and 6.1.1.4'

loop_
_geom_angle_atom_site_label_1
_geom_angle_atom_site_label_2
_geom_angle_atom_site_label_3
_geom_angle
_geom_angle_site_symmetry_1
_geom_angle_site_symmetry_3
O11A Zn1 N4A 105.04(9) . 4_454
O11A Zn1 N1A 105.47(9) . .
N4A Zn1 N1A 96.30(10) 4_454 .
O11A Zn1 N8A 122.53(9) . .
N4A Zn1 N8A 128.68(9) 4_454 .
N1A Zn1 N8A 89.11(9) . .
O11A Zn1 O12A 88.75(9) . 12_666
N4A Zn1 O12A 87.35(9) 4_454 12_666
N1A Zn1 O12A 163.73(9) . 12_666
N8A Zn1 O12A 76.37(8) . 12_666
C5A N4A N3A 105.6(2) . .
C5A N4A Zn1 129.7(2) . 3
N3A N4A Zn1 124.64(19) . 3
N2A N3A N4A 108.9(2) . .
N3A N2A N1A 109.1(2) . .
C5A N1A N2A 106.0(2) . .
C5A N1A Zn1 127.81(19) . .
N2A N1A Zn1 125.49(18) . .
N4A C5A N1A 110.3(2) . .
N4A C5A C6A 123.9(3) . .
N1A C5A C6A 125.8(3) . .
C5A C6A C7A 114.0(2) . .
N8A C7A C6A 111.0(2) . .
C9A N8A C7A 110.0(2) . .
C9A N8A Zn1 107.84(17) . .
C7A N8A Zn1 117.03(18) . .
N8A C9A C10A 109.6(2) . 12_666
O12A C10A O11A 124.6(3) . .
O12A C10A C9A 118.2(2) . 15
O11A C10A C9A 117.3(2) . 15
C10A O12A Zn1 113.09(18) . 15
C10A O11A Zn1 115.81(18) . .

loop_
_geom_bond_atom_site_label_1
_geom_bond_atom_site_label_2
_geom_bond_distance
_geom_bond_site_symmetry_2
Zn1 O11A 1.980(2) .
Zn1 N4A 2.039(2) 4_454
Zn1 N1A 2.074(2) .
Zn1 N8A 2.099(3) .
Zn1 O12A 2.185(2) 12_666
N4A C5A 1.331(4) .
N4A N3A 1.362(3) .
N4A Zn1 2.039(2) 3
N3A N2A 1.305(4) .
N2A N1A 1.349(3) .
N1A C5A 1.336(4) .
C5A C6A 1.499(4) .
C6A C7A 1.521(4) .
C7A N8A 1.493(4) .
N8A C9A 1.484(4) .
C9A C10A 1.518(4) 12_666
C10A O12A 1.249(3) .
C10A O11A 1.249(3) .
C10A C9A 1.518(4) 15
O12A Zn1 2.185(2) 15
